data_2209968
loop_
_publ_author_name
'Shu-Zhong Zhan'
'Jian-Ge Wang'
'Bang-Tun Zhao'
'Zhi-Yuan Huang'
'Min-lang Cai'

_publ_section_title Poly[bis[bis(ethylenediamine)copper(II)]-tetra-\m-cyano-[tetracyanomolybdate(IV)]]
_journal_coeditor_code OM2025
_journal_issue 8
_journal_name_full 'Acta Crystallographica Section E'
_journal_page_first m1845
_journal_page_last m1846
_journal_paper_doi 10.1107/S1600536806026535
_journal_volume 62
_journal_year 2006
_chemical_formula_iupac '[Cu2 Mo (C N)8 (C2 H8 N2)4]'
_chemical_formula_moiety 'C16 H32 Cu2 Mo N16'
_chemical_formula_sum 'C16 H32 Cu2 Mo N16'
_chemical_formula_weight 671.60
_chemical_name_systematic
;
Poly[bis[bis(ethylenediamine)copper(II)]-tetra-\m-cyano-
[tetracyanomolybdate(IV)]]
;
_space_group_IT_number 86
_symmetry_cell_setting tetragonal
_symmetry_space_group_name_Hall '-P 4bc'
_symmetry_space_group_name_H-M 'P 42/n :2'
_atom_sites_solution_hydrogens geom
_atom_sites_solution_primary direct
_atom_sites_solution_secondary difmap
_audit_creation_method SHELXL-97
_cell_angle_alpha 90.00
_cell_angle_beta 90.00
_cell_angle_gamma 90.00
_cell_formula_units_Z 2
_cell_length_a 9.2676(7)
_cell_length_b 9.2676(7)
_cell_length_c 15.550(2)
_cell_measurement_reflns_used 2278
_cell_measurement_temperature 291(2)
_cell_measurement_theta_max 27.90
_cell_measurement_theta_min 2.56
_cell_volume 1335.6(2)
_computing_cell_refinement APEX2
_computing_data_collection 'APEX2 (Bruker, 2004)'
_computing_data_reduction 'SAINT (Bruker, 2004)'
_computing_molecular_graphics 'SHELXTL (Sheldrick, 1995)'
_computing_publication_material SHELXTL
_computing_structure_refinement 'SHELXL97 (Sheldrick, 1997)'
_computing_structure_solution 'SHELXS97 (Sheldrick, 1997)'
_diffrn_ambient_temperature 291(2)
_diffrn_detector_area_resol_mean 8.3
_diffrn_measured_fraction_theta_full 0.992
_diffrn_measured_fraction_theta_max 0.992
_diffrn_measurement_device_type 'Bruker SMART APEX-II'
_diffrn_measurement_method '\f and \w'
_diffrn_radiation_monochromator graphite
_diffrn_radiation_source 'fine-focus sealed tube'
_diffrn_radiation_type MoK\a
_diffrn_radiation_wavelength 0.71073
_diffrn_reflns_av_R_equivalents 0.0721
_diffrn_reflns_av_sigmaI/netI 0.0468
_diffrn_reflns_limit_h_max 8
_diffrn_reflns_limit_h_min -12
_diffrn_reflns_limit_k_max 12
_diffrn_reflns_limit_k_min -7
_diffrn_reflns_limit_l_max 20
_diffrn_reflns_limit_l_min -20
_diffrn_reflns_number 5810
_diffrn_reflns_theta_full 27.49
_diffrn_reflns_theta_max 27.49
_diffrn_reflns_theta_min 2.56
_diffrn_standards_number 0
_exptl_absorpt_coefficient_mu 2.078
_exptl_absorpt_correction_T_max 0.848
_exptl_absorpt_correction_T_min 0.524
_exptl_absorpt_correction_type multi-scan
_exptl_absorpt_process_details '(SADABS; Sheldrick, 1996)'
_exptl_crystal_colour blue
_exptl_crystal_density_diffrn 1.670
_exptl_crystal_density_method 'not measured'
_exptl_crystal_description block
_exptl_crystal_F_000 680
_exptl_crystal_size_max 0.36
_exptl_crystal_size_mid 0.17
_exptl_crystal_size_min 0.08
_refine_diff_density_max 0.518
_refine_diff_density_min -0.503
_refine_ls_extinction_method none
_refine_ls_goodness_of_fit_ref 0.960
_refine_ls_hydrogen_treatment constr
_refine_ls_matrix_type full
_refine_ls_number_parameters 80
_refine_ls_number_reflns 1524
_refine_ls_number_restraints 0
_refine_ls_restrained_S_all 0.960
_refine_ls_R_factor_all 0.0358
_refine_ls_R_factor_gt 0.0265
_refine_ls_shift/su_max 0.000
_refine_ls_shift/su_mean 0.000
_refine_ls_structure_factor_coef Fsqd
_refine_ls_weighting_details 'calc w=1/[\s^2^(Fo^2^)+(0.0203P)^2^] where P=(Fo^2^+2Fc^2^)/3'
_refine_ls_weighting_scheme calc
_refine_ls_wR_factor_gt 0.0560
_refine_ls_wR_factor_ref 0.0589
_reflns_number_gt 1215
_reflns_number_total 1524
_reflns_threshold_expression I>2\s(I)
_cod_data_source_file om2025.cif
_cod_data_source_block I
_cod_original_sg_symbol_H-M 'P 42/n'
_cod_database_code 2209968
_cod_database_fobs_code 2209968

loop_
_symmetry_equiv_pos_as_xyz
'x, y, z'
'-x+1/2, -y+1/2, z'
'-y, x+1/2, z+1/2'
'y+1/2, -x, z+1/2'
'-x, -y, -z'
'x-1/2, y-1/2, -z'
'y, -x-1/2, -z-1/2'
'-y-1/2, x, -z-1/2'

loop_
_atom_site_type_symbol
_atom_site_label
_atom_site_fract_x
_atom_site_fract_y
_atom_site_fract_z
_atom_site_U_iso_or_equiv
_atom_site_adp_type
_atom_site_calc_flag
_atom_site_refinement_flags
_atom_site_occupancy
Mo Mo1 0.2500 0.2500 0.2500 0.02093(11) Uani d S 1
Cu Cu1 0.2500 0.7500 0.09307(2) 0.04140(14) Uani d S 1
N N1 0.40382(18) 0.7090(2) 0.18087(12) 0.0365(4) Uani d . 1
H H1A 0.3910 0.7653 0.2274 0.044 Uiso calc R 1
H H1B 0.3991 0.6162 0.1976 0.044 Uiso calc R 1
N N2 0.4131(2) 0.7441(2) 0.00870(14) 0.0442(5) Uani d . 1
H H2A 0.3889 0.6889 -0.0367 0.053 Uiso calc R 1
H H2B 0.4324 0.8337 -0.0104 0.053 Uiso calc R 1
N N3 0.1776(2) 0.4604(2) 0.08210(13) 0.0483(5) Uani d . 1
N N4 0.5659(2) 0.3711(2) 0.18150(13) 0.0460(5) Uani d . 1
C C1 0.5451(3) 0.7388(3) 0.14150(18) 0.0488(6) Uani d . 1
H H1C 0.6210 0.6908 0.1736 0.059 Uiso calc R 1
H H1D 0.5642 0.8417 0.1418 0.059 Uiso calc R 1
C C2 0.5408(3) 0.6839(3) 0.05162(17) 0.0549(7) Uani d . 1
H H2C 0.6276 0.7126 0.0212 0.066 Uiso calc R 1
H H2D 0.5358 0.5793 0.0517 0.066 Uiso calc R 1
C C3 0.2014(2) 0.3849(2) 0.13860(14) 0.0314(5) Uani d . 1
C C4 0.4571(2) 0.3286(2) 0.20683(13) 0.0309(5) Uani d . 1

loop_
_atom_site_aniso_label
_atom_site_aniso_U_11
_atom_site_aniso_U_22
_atom_site_aniso_U_33
_atom_site_aniso_U_12
_atom_site_aniso_U_13
_atom_site_aniso_U_23
Mo1 0.02120(13) 0.02120(13) 0.02039(17) 0.000 0.000 0.000
Cu1 0.0372(2) 0.0621(3) 0.0249(2) 0.0079(2) 0.000 0.000
N1 0.0355(10) 0.0400(11) 0.0341(10) 0.0038(8) -0.0009(8) -0.0060(9)
N2 0.0584(14) 0.0367(11) 0.0374(11) -0.0037(10) 0.0134(10) -0.0030(9)
N3 0.0660(15) 0.0408(12) 0.0381(12) 0.0147(10) 0.0023(10) 0.0083(9)
N4 0.0353(11) 0.0684(14) 0.0344(11) -0.0139(10) 0.0011(9) 0.0030(10)
C1 0.0361(14) 0.0500(16) 0.0602(17) -0.0053(12) -0.0003(12) -0.0029(13)
C2 0.0468(16) 0.0641(18) 0.0538(17) 0.0086(14) 0.0198(13) -0.0013(14)
C3 0.0375(12) 0.0261(11) 0.0306(11) 0.0041(9) 0.0021(9) -0.0033(9)
C4 0.0319(11) 0.0378(12) 0.0231(11) -0.0028(10) -0.0019(9) 0.0011(9)

loop_
_atom_type_symbol
_atom_type_description
_atom_type_scat_dispersion_real
_atom_type_scat_dispersion_imag
_atom_type_scat_source
C C 0.0033 0.0016 'International Tables Vol C Tables 4.2.6.8 and 6.1.1.4'
H H 0.0000 0.0000 'International Tables Vol C Tables 4.2.6.8 and 6.1.1.4'
N N 0.0061 0.0033 'International Tables Vol C Tables 4.2.6.8 and 6.1.1.4'
Cu Cu 0.3201 1.2651 'International Tables Vol C Tables 4.2.6.8 and 6.1.1.4'
Mo Mo -1.6832 0.6857 'International Tables Vol C Tables 4.2.6.8 and 6.1.1.4'

loop_
_geom_angle_atom_site_label_1
_geom_angle_atom_site_label_2
_geom_angle_atom_site_label_3
_geom_angle_site_symmetry_1
_geom_angle_site_symmetry_3
_geom_angle
C4 Mo1 C4 2 8_656 95.54(3)
C4 Mo1 C4 2 7_566 95.54(3)
C4 Mo1 C4 8_656 7_566 143.79(11)
C4 Mo1 C4 2 . 143.79(11)
C4 Mo1 C4 8_656 . 95.54(3)
C4 Mo1 C4 7_566 . 95.54(3)
C4 Mo1 C3 2 . 76.30(8)
C4 Mo1 C3 8_656 . 70.62(7)
C4 Mo1 C3 7_566 . 145.59(8)
C4 Mo1 C3 . . 75.15(8)
C4 Mo1 C3 2 2 75.15(8)
C4 Mo1 C3 8_656 2 145.59(8)
C4 Mo1 C3 7_566 2 70.62(7)
C4 Mo1 C3 . 2 76.30(8)
C3 Mo1 C3 . 2 74.99(11)
C4 Mo1 C3 2 8_656 70.62(7)
C4 Mo1 C3 8_656 8_656 75.15(8)
C4 Mo1 C3 7_566 8_656 76.30(8)
C4 Mo1 C3 . 8_656 145.59(8)
C3 Mo1 C3 . 8_656 129.02(7)
C3 Mo1 C3 2 8_656 129.02(7)
C4 Mo1 C3 2 7_566 145.59(8)
C4 Mo1 C3 8_656 7_566 76.30(8)
C4 Mo1 C3 7_566 7_566 75.15(8)
C4 Mo1 C3 . 7_566 70.62(7)
C3 Mo1 C3 . 7_566 129.02(7)
C3 Mo1 C3 2 7_566 129.01(7)
C3 Mo1 C3 8_656 7_566 74.99(11)
N2 Cu1 N2 2_565 . 98.14(13)
N2 Cu1 N1 2_565 2_565 84.51(8)
N2 Cu1 N1 . 2_565 170.25(8)
N2 Cu1 N1 2_565 . 170.26(8)
N2 Cu1 N1 . . 84.51(8)
N1 Cu1 N1 2_565 . 94.44(10)
C1 N1 Cu1 . . 108.24(15)
C1 N1 H1A . . 110.0
Cu1 N1 H1A . . 110.0
C1 N1 H1B . . 110.0
Cu1 N1 H1B . . 110.0
H1A N1 H1B . . 108.4
C2 N2 Cu1 . . 108.72(15)
C2 N2 H2A . . 109.9
Cu1 N2 H2A . . 109.9
C2 N2 H2B . . 109.9
Cu1 N2 H2B . . 109.9
H2A N2 H2B . . 108.3
N1 C1 C2 . . 107.6(2)
N1 C1 H1C . . 110.2
C2 C1 H1C . . 110.2
N1 C1 H1D . . 110.2
C2 C1 H1D . . 110.2
H1C C1 H1D . . 108.5
N2 C2 C1 . . 108.6(2)
N2 C2 H2C . . 110.0
C1 C2 H2C . . 110.0
N2 C2 H2D . . 110.0
C1 C2 H2D . . 110.0
H2C C2 H2D . . 108.4
N3 C3 Mo1 . . 177.2(2)
N4 C4 Mo1 . . 178.03(19)

loop_
_geom_bond_atom_site_label_1
_geom_bond_atom_site_label_2
_geom_bond_site_symmetry_2
_geom_bond_distance
Mo1 C4 2 2.160(2)
Mo1 C4 8_656 2.160(2)
Mo1 C4 7_566 2.160(2)
Mo1 C4 . 2.160(2)
Mo1 C3 . 2.183(2)
Mo1 C3 2 2.183(2)
Mo1 C3 8_656 2.183(2)
Mo1 C3 7_566 2.183(2)
Cu1 N2 2_565 2.003(2)
Cu1 N2 . 2.003(2)
Cu1 N1 2_565 2.0100(18)
Cu1 N1 . 2.0101(18)
N1 C1 . 1.472(3)
N1 H1A . 0.9000
N1 H1B . 0.9000
N2 C2 . 1.469(3)
N2 H2A . 0.9000
N2 H2B . 0.9000
N3 C3 . 1.145(3)
N4 C4 . 1.152(3)
C1 C2 . 1.488(4)
C1 H1C . 0.9700
C1 H1D . 0.9700
C2 H2C . 0.9700
C2 H2D . 0.9700

loop_
_geom_hbond_atom_site_label_D
_geom_hbond_atom_site_label_H
_geom_hbond_atom_site_label_A
_geom_hbond_site_symmetry_A
_geom_hbond_distance_DH
_geom_hbond_distance_HA
_geom_hbond_distance_DA
_geom_hbond_angle_DHA
N1 H1A N4 7_576 0.90 2.12 3.004(3) 167.8
N2 H2A N4 5_665 0.90 2.36 3.150(3) 147.0
N2 H2B N3 2_565 0.90 2.60 3.084(3) 114.6

loop_
_geom_torsion_atom_site_label_1
_geom_torsion_atom_site_label_2
_geom_torsion_atom_site_label_3
_geom_torsion_atom_site_label_4
_geom_torsion_site_symmetry_1
_geom_torsion
N2 Cu1 N1 C1 2_565 122.2(5)
N2 Cu1 N1 C1 . 15.89(15)
N1 Cu1 N1 C1 2_565 -154.38(17)
N2 Cu1 N2 C2 2_565 -158.26(19)
N1 Cu1 N2 C2 2_565 96.5(5)
N1 Cu1 N2 C2 . 12.29(16)
Cu1 N1 C1 C2 . -40.6(2)
Cu1 N2 C2 C1 . -38.1(2)
N1 C1 C2 N2 . 52.3(3)
C4 Mo1 C3 N3 2 135(4)
C4 Mo1 C3 N3 8_656 34(4)
C4 Mo1 C3 N3 7_566 -146(4)
C4 Mo1 C3 N3 . -68(4)
C3 Mo1 C3 N3 2 -147(4)
C3 Mo1 C3 N3 8_656 84(4)
C3 Mo1 C3 N3 7_566 -19(4)
C4 Mo1 C4 N4 2 16(6)
C4 Mo1 C4 N4 8_656 -91(6)
C4 Mo1 C4 N4 7_566 123(6)
C3 Mo1 C4 N4 . -23(6)
C3 Mo1 C4 N4 2 55(6)
C3 Mo1 C4 N4 8_656 -163(6)
C3 Mo1 C4 N4 7_566 -165(6)
